data_5000143
loop_
_publ_author_name
'Cady, H. H.'

_publ_section_title
;
The crystal structure of N-methyl-N-2,4,6-tetranitroaniline (tetryl)
;
_journal_issue 4
_journal_name_full 'Acta Crystallographica'
_journal_page_first 601
_journal_page_last 609
_journal_paper_doi 10.1107/S0365110X67003263
_journal_volume 23
_journal_year 1967
_chemical_formula_moiety 'C7 H5 N5 O8'
_chemical_formula_sum 'C7 H5 N5 O8'
_chemical_name_common Tetryl
_chemical_name_systematic N-Methyl-N,2,4,6-tetranitroaniline
_space_group_IT_number 14
_symmetry_cell_setting monoclinic
_symmetry_space_group_name_Hall '-P 2ybc'
_symmetry_space_group_name_H-M 'P 1 21/c 1'
_cell_angle_alpha 90
_cell_angle_beta 95.07(2)
_cell_angle_gamma 90
_cell_formula_units_Z 4
_cell_length_a 14.129(2)
_cell_length_b 7.374(1)
_cell_length_c 10.614(2)
_cell_volume 1101.517
_diffrn_ambient_temperature ?
_exptl_crystal_density_diffrn 1.731
_refine_ls_R_factor_gt 3.0
_refine_ls_wR_factor_gt 3.0
_cod_original_sg_symbol_H-M 'P 21/c'
_cod_database_code 5000143

loop_
_symmetry_equiv_pos_site_id
_symmetry_equiv_pos_as_xyz
1 x,y,z
2 -x,1/2+y,1/2-z
3 -x,-y,-z
4 x,-1/2-y,-1/2+z

loop_
_atom_site_label
_atom_site_type_symbol
_atom_site_fract_x
_atom_site_fract_y
_atom_site_fract_z
C1 C -0.26320 0.04150 0.42398
C2 C -0.18324 0.13717 0.47408
C3 C -0.11977 0.06549 0.56716
C4 C -0.13953 -0.09995 0.61617
C5 C -0.21717 -0.20249 0.57284
C6 C -0.27560 -0.13025 0.47266
C7 C -0.42774 0.16827 0.36937
H1 H -0.07020 0.13450 0.59850
H2 H -0.22830 -0.33910 0.60940
H3 H -0.42220 0.29590 0.39860
H4 H -0.46760 0.14020 0.31390
H5 H -0.44000 0.11680 0.46080
N1 N -0.16451 0.32600 0.43441
N2 N -0.07651 -0.17349 0.72390
N3 N -0.35359 -0.25016 0.41596
N4 N -0.33389 0.11300 0.33435
N5 N -0.30710 0.16381 0.22085
O1 O -0.23059 0.41643 0.38845
O2 O -0.08398 0.37903 0.45160
O3 O 0.00444 -0.11611 0.73640
O4 O -0.11096 -0.28141 0.79339
O5 O -0.39603 -0.33685 0.49055
O6 O -0.36568 -0.25593 0.30145
O7 O -0.36522 0.25049 0.15193
O8 O -0.22679 0.12038 0.19525

loop_
_atom_type_symbol
_atom_type_radius_bond
C 0.68
H 0.23
N 0.68
O 0.68
